data_7020977
loop_
_publ_author_name
'Hino, Shiori'
'Maeda, Moe'
'Yamashita, Kei'
'Kataoka, Yumiko'
'Nakano, Motohiro'
'Yamamura, Tomoo'
'Nojiri, Hiroyuki'
'Kofu, Maiko'
'Yamamuro, Osamu'
'Kajiwara, Takashi'

_publ_section_title
;
 Linear trinuclear Zn(ii)-Ce(iii)-Zn(ii) complex which behaves as a
 single-molecule magnet.
;
_journal_issue 8
_journal_name_full 'Dalton transactions (Cambridge, England : 2003)'
_journal_page_first 2683
_journal_page_last 2686
_journal_paper_doi 10.1039/c2dt32812g
_journal_volume 42
_journal_year 2013
_chemical_formula_sum 'C72 H86 B Ce I2 N4 O12 Zn2'
_chemical_formula_weight 1734.92
_chemical_name_systematic
;
?
;
_space_group_IT_number 14
_symmetry_cell_setting monoclinic
_symmetry_space_group_name_Hall '-P 2yn'
_symmetry_space_group_name_H-M 'P 1 21/n 1'
_atom_sites_solution_hydrogens geom
_atom_sites_solution_primary direct
_atom_sites_solution_secondary difmap
_audit_creation_method SHELXL-97
_cell_angle_alpha 90.00
_cell_angle_beta 108.3840(11)
_cell_angle_gamma 90.00
_cell_formula_units_Z 4
_cell_length_a 13.3226(15)
_cell_length_b 33.654(4)
_cell_length_c 17.056(2)
_cell_measurement_temperature 153(2)
_cell_volume 7256.9(15)
_computing_cell_refinement 'CrystalClear ver. 1.4'
_computing_data_collection 'CrystalClear ver. 1.4'
_computing_data_reduction CrystalStructure
_computing_molecular_graphics OrtepIII
_computing_structure_refinement 'SHELXL-97 (Sheldrick, 1997)'
_computing_structure_solution SIR97
_diffrn_ambient_temperature 153(2)
_diffrn_measured_fraction_theta_full 0.980
_diffrn_measured_fraction_theta_max 0.980
_diffrn_measurement_device_type 'CCD area detector'
_diffrn_measurement_method 'phi and omega scans'
_diffrn_radiation_monochromator graphite
_diffrn_radiation_source 'fine-focus sealed tube'
_diffrn_radiation_type MoK\a
_diffrn_radiation_wavelength 0.71075
_diffrn_reflns_av_R_equivalents 0.0387
_diffrn_reflns_av_sigmaI/netI 0.0458
_diffrn_reflns_limit_h_max 18
_diffrn_reflns_limit_h_min -18
_diffrn_reflns_limit_k_max 44
_diffrn_reflns_limit_k_min -45
_diffrn_reflns_limit_l_max 23
_diffrn_reflns_limit_l_min -23
_diffrn_reflns_number 57830
_diffrn_reflns_theta_full 29.00
_diffrn_reflns_theta_max 29.00
_diffrn_reflns_theta_min 1.72
_exptl_absorpt_coefficient_mu 2.185
_exptl_absorpt_correction_T_max 0.8446
_exptl_absorpt_correction_T_min 0.7795
_exptl_absorpt_correction_type multi-scan
_exptl_crystal_colour yellow
_exptl_crystal_density_diffrn 1.588
_exptl_crystal_density_method 'not measured'
_exptl_crystal_description prism
_exptl_crystal_F_000 3484
_exptl_crystal_size_max 0.12
_exptl_crystal_size_mid 0.10
_exptl_crystal_size_min 0.08
_refine_diff_density_max 2.555
_refine_diff_density_min -2.678
_refine_diff_density_rms 0.139
_refine_ls_extinction_method none
_refine_ls_goodness_of_fit_ref 1.097
_refine_ls_hydrogen_treatment 'riding model'
_refine_ls_matrix_type full
_refine_ls_number_parameters 866
_refine_ls_number_reflns 18902
_refine_ls_number_restraints 0
_refine_ls_restrained_S_all 1.097
_refine_ls_R_factor_all 0.0698
_refine_ls_R_factor_gt 0.0544
_refine_ls_shift/su_max 0.001
_refine_ls_shift/su_mean 0.000
_refine_ls_structure_factor_coef Fsqd
_refine_ls_weighting_details 'calc w=1/[\s^2^(Fo^2^)+(0.0710P)^2^+10.6824P] where P=(Fo^2^+2Fc^2^)/3'
_refine_ls_weighting_scheme calc
_refine_ls_wR_factor_gt 0.1376
_refine_ls_wR_factor_ref 0.1502
_reflns_number_gt 14932
_reflns_number_total 18902
_reflns_threshold_expression >2sigma(I)
_cod_data_source_file c2dt32812g.txt
_cod_data_source_block complex=1
_cod_depositor_comments
;
The following automatic conversions were performed:

'_symmetry_cell_setting' value 'Monoclinic' changed to 'monoclinic'
according to /home/saulius/struct/CIF-dictionaries/cif_core.dic
dictionary named 'cif_core.dic' version 2.4.2 from
2011-04-26.

'_exptl_absorpt_correction_type' value 'multi scan'
changed to 'multi-scan' according to
/home/saulius/struct/CIF-dictionaries/cif_core.dic dictionary named
'cif_core.dic' version 2.4.2 from 2011-04-26.

Automatic conversion script
Id: cif_fix_values 1891 2012-01-12 08:04:46Z andrius 
;
_cod_original_cell_volume 7256.9(14)
_cod_original_sg_symbol_H-M P2(1)/n
_cod_database_code 7020977

loop_
_symmetry_equiv_pos_as_xyz
'x, y, z'
'-x+1/2, y+1/2, -z+1/2'
'-x, -y, -z'
'x-1/2, -y-1/2, z-1/2'

loop_
_atom_site_label
_atom_site_type_symbol
_atom_site_fract_x
_atom_site_fract_y
_atom_site_fract_z
_atom_site_U_iso_or_equiv
_atom_site_adp_type
_atom_site_occupancy
_atom_site_symmetry_multiplicity
_atom_site_calc_flag
_atom_site_refinement_flags
Ce Ce 0.924630(19) 0.178803(7) 0.243358(14) 0.02348(7) Uani 1 1 d .
Zn1 Zn 0.71286(4) 0.200992(16) 0.33932(3) 0.02916(12) Uani 1 1 d .
I1 I 0.58061(3) 0.257845(11) 0.26818(2) 0.04606(11) Uani 1 1 d .
Zn2 Zn 1.10925(4) 0.155818(15) 0.12925(3) 0.02722(12) Uani 1 1 d .
I2 I 1.28124(3) 0.191365(12) 0.21627(2) 0.04314(10) Uani 1 1 d .
O1 O 0.7925(3) 0.14238(9) 0.11502(19) 0.0303(7) Uani 1 1 d .
O2 O 0.7446(2) 0.16723(9) 0.24508(19) 0.0275(6) Uani 1 1 d .
O3 O 0.8699(2) 0.21249(9) 0.34958(19) 0.0287(6) Uani 1 1 d .
O4 O 1.0180(3) 0.24600(9) 0.3014(2) 0.0324(7) Uani 1 1 d .
N1 N 0.6036(3) 0.15862(12) 0.3445(3) 0.0329(9) Uani 1 1 d .
N2 N 0.7546(3) 0.21373(13) 0.4672(2) 0.0357(9) Uani 1 1 d .
C1 C 0.8156(4) 0.12898(15) 0.0423(3) 0.0384(11) Uani 1 1 d .
H1 H 0.8301 0.1004 0.0467 0.058 Uiso 1 1 calc R
H2 H 0.8776 0.1432 0.0375 0.058 Uiso 1 1 calc R
H3 H 0.7547 0.1343 -0.0067 0.058 Uiso 1 1 calc R
C2 C 0.7043(4) 0.12512(13) 0.1285(3) 0.0294(9) Uani 1 1 d .
C3 C 0.6430(4) 0.09626(14) 0.0778(3) 0.0378(11) Uani 1 1 d .
H4 H 0.6607 0.0870 0.0312 0.045 Uiso 1 1 calc R
C4 C 0.5565(4) 0.08097(16) 0.0950(4) 0.0449(13) Uani 1 1 d .
H5 H 0.5134 0.0615 0.0597 0.054 Uiso 1 1 calc R
C5 C 0.5326(4) 0.09384(15) 0.1632(3) 0.0404(11) Uani 1 1 d .
H6 H 0.4734 0.0828 0.1751 0.048 Uiso 1 1 calc R
C6 C 0.5942(4) 0.12314(14) 0.2160(3) 0.0339(10) Uani 1 1 d .
C7 C 0.6812(3) 0.13965(12) 0.1985(3) 0.0267(9) Uani 1 1 d .
C8 C 0.5631(4) 0.13300(15) 0.2870(3) 0.0373(11) Uani 1 1 d .
H7 H 0.5043 0.1186 0.2923 0.045 Uiso 1 1 calc R
C9 C 0.5499(4) 0.16310(17) 0.4070(3) 0.0412(12) Uani 1 1 d .
H8 H 0.5006 0.1405 0.4019 0.049 Uiso 1 1 calc R
H9 H 0.5072 0.1878 0.3952 0.049 Uiso 1 1 calc R
C10 C 0.6240(4) 0.16483(17) 0.4960(3) 0.0410(12) Uani 1 1 d .
C11 C 0.7028(5) 0.1307(2) 0.5129(4) 0.0538(15) Uani 1 1 d .
H10 H 0.7525 0.1349 0.4818 0.081 Uiso 1 1 calc R
H11 H 0.6648 0.1056 0.4955 0.081 Uiso 1 1 calc R
H12 H 0.7418 0.1296 0.5721 0.081 Uiso 1 1 calc R
C12 C 0.5549(5) 0.1622(2) 0.5524(4) 0.0566(16) Uani 1 1 d .
H13 H 0.5163 0.1370 0.5428 0.085 Uiso 1 1 calc R
H14 H 0.5044 0.1843 0.5403 0.085 Uiso 1 1 calc R
H15 H 0.5997 0.1637 0.6102 0.085 Uiso 1 1 calc R
C13 C 0.6803(5) 0.20460(18) 0.5140(3) 0.0466(13) Uani 1 1 d .
H16 H 0.6261 0.2258 0.5025 0.056 Uiso 1 1 calc R
H17 H 0.7202 0.2057 0.5737 0.056 Uiso 1 1 calc R
C14 C 0.8311(4) 0.23647(16) 0.5045(3) 0.0374(11) Uani 1 1 d .
H18 H 0.8359 0.2435 0.5595 0.045 Uiso 1 1 calc R
C15 C 0.9114(4) 0.25289(15) 0.4736(3) 0.0358(11) Uani 1 1 d .
C16 C 0.9769(5) 0.28301(17) 0.5209(3) 0.0488(14) Uani 1 1 d .
H19 H 0.9674 0.2912 0.5714 0.059 Uiso 1 1 calc R
C17 C 1.0533(6) 0.30059(19) 0.4957(4) 0.0578(17) Uani 1 1 d .
H20 H 1.0962 0.3208 0.5288 0.069 Uiso 1 1 calc R
C18 C 1.0695(5) 0.28936(16) 0.4218(3) 0.0452(13) Uani 1 1 d .
H21 H 1.1228 0.3017 0.4041 0.054 Uiso 1 1 calc R
C19 C 1.0068(4) 0.26002(14) 0.3752(3) 0.0331(10) Uani 1 1 d .
C20 C 0.9267(4) 0.24125(13) 0.3988(3) 0.0302(9) Uani 1 1 d .
C21 C 1.0733(4) 0.27130(15) 0.2605(3) 0.0398(12) Uani 1 1 d .
H22 H 1.0442 0.2983 0.2561 0.060 Uiso 1 1 calc R
H23 H 1.0646 0.2609 0.2050 0.060 Uiso 1 1 calc R
H24 H 1.1486 0.2719 0.2924 0.060 Uiso 1 1 calc R
O5 O 0.8384(3) 0.23918(9) 0.1528(2) 0.0312(7) Uani 1 1 d .
O6 O 0.9847(2) 0.19540(9) 0.12608(19) 0.0285(6) Uani 1 1 d .
O7 O 1.0262(2) 0.12746(9) 0.20032(19) 0.0267(6) Uani 1 1 d .
O8 O 0.9075(3) 0.10711(9) 0.2906(2) 0.0306(7) Uani 1 1 d .
N3 N 1.0933(3) 0.17331(12) 0.0085(2) 0.0314(8) Uani 1 1 d .
N4 N 1.1606(3) 0.09977(11) 0.1082(2) 0.0287(8) Uani 1 1 d .
C22 C 0.7892(6) 0.27279(18) 0.1779(4) 0.0570(17) Uani 1 1 d .
H25 H 0.8186 0.2974 0.1634 0.085 Uiso 1 1 calc R
H26 H 0.8027 0.2719 0.2377 0.085 Uiso 1 1 calc R
H27 H 0.7128 0.2720 0.1495 0.085 Uiso 1 1 calc R
C23 C 0.8491(4) 0.24265(13) 0.0750(3) 0.0300(9) Uani 1 1 d .
C24 C 0.7865(4) 0.26683(15) 0.0136(3) 0.0385(11) Uani 1 1 d .
H28 H 0.7326 0.2826 0.0234 0.046 Uiso 1 1 calc R
C25 C 0.8033(4) 0.26778(16) -0.0631(3) 0.0402(11) Uani 1 1 d .
H29 H 0.7615 0.2846 -0.1056 0.048 Uiso 1 1 calc R
C26 C 0.8801(4) 0.24453(15) -0.0770(3) 0.0368(11) Uani 1 1 d .
H30 H 0.8910 0.2455 -0.1294 0.044 Uiso 1 1 calc R
C27 C 0.9435(4) 0.21909(13) -0.0150(3) 0.0306(9) Uani 1 1 d .
C28 C 0.9289(3) 0.21833(12) 0.0631(3) 0.0271(9) Uani 1 1 d .
C29 C 1.0251(4) 0.19738(13) -0.0361(3) 0.0315(10) Uani 1 1 d .
H31 H 1.0282 0.2016 -0.0903 0.038 Uiso 1 1 calc R
C30 C 1.1741(4) 0.15934(16) -0.0274(3) 0.0401(12) Uani 1 1 d .
H32 H 1.2427 0.1717 0.0035 0.048 Uiso 1 1 calc R
H33 H 1.1549 0.1688 -0.0852 0.048 Uiso 1 1 calc R
C31 C 1.1889(4) 0.11434(15) -0.0268(3) 0.0352(10) Uani 1 1 d .
C32 C 1.0849(5) 0.09371(18) -0.0716(3) 0.0479(13) Uani 1 1 d .
H34 H 1.0312 0.1015 -0.0464 0.072 Uiso 1 1 calc R
H35 H 1.0950 0.0649 -0.0673 0.072 Uiso 1 1 calc R
H36 H 1.0617 0.1015 -0.1299 0.072 Uiso 1 1 calc R
C33 C 1.2710(5) 0.10642(19) -0.0715(4) 0.0536(16) Uani 1 1 d .
H37 H 1.2420 0.1146 -0.1294 0.080 Uiso 1 1 calc R
H38 H 1.2879 0.0780 -0.0688 0.080 Uiso 1 1 calc R
H39 H 1.3355 0.1216 -0.0447 0.080 Uiso 1 1 calc R
C34 C 1.2364(4) 0.09870(15) 0.0613(3) 0.0343(10) Uani 1 1 d .
H40 H 1.2604 0.0710 0.0592 0.041 Uiso 1 1 calc R
H41 H 1.2991 0.1149 0.0904 0.041 Uiso 1 1 calc R
C35 C 1.1355(4) 0.06587(14) 0.1313(3) 0.0306(9) Uani 1 1 d .
H42 H 1.1670 0.0432 0.1155 0.037 Uiso 1 1 calc R
C36 C 1.0643(4) 0.05856(13) 0.1789(3) 0.0301(9) Uani 1 1 d .
C37 C 1.0479(4) 0.01827(14) 0.1947(3) 0.0373(11) Uani 1 1 d .
H43 H 1.0818 -0.0018 0.1729 0.045 Uiso 1 1 calc R
C38 C 0.9849(4) 0.00750(14) 0.2402(3) 0.0413(12) Uani 1 1 d .
H44 H 0.9741 -0.0198 0.2491 0.050 Uiso 1 1 calc R
C39 C 0.9366(4) 0.03647(14) 0.2735(3) 0.0348(10) Uani 1 1 d .
H45 H 0.8928 0.0292 0.3056 0.042 Uiso 1 1 calc R
C40 C 0.9527(4) 0.07639(13) 0.2596(3) 0.0283(9) Uani 1 1 d .
C41 C 1.0163(3) 0.08872(13) 0.2116(3) 0.0268(8) Uani 1 1 d .
C42 C 0.8650(5) 0.09781(16) 0.3563(3) 0.0427(12) Uani 1 1 d .
H46 H 0.7981 0.0834 0.3337 0.064 Uiso 1 1 calc R
H47 H 0.8525 0.1225 0.3824 0.064 Uiso 1 1 calc R
H48 H 0.9154 0.0812 0.3976 0.064 Uiso 1 1 calc R
O9 O 1.0737(3) 0.16381(11) 0.3786(2) 0.0377(8) Uani 1 1 d .
H49 H 1.051(5) 0.1605(18) 0.414(4) 0.041(17) Uiso 1 1 d .
C43 C 1.1612(4) 0.13694(17) 0.3895(3) 0.0436(12) Uani 1 1 d .
H50 H 1.1363 0.1095 0.3889 0.065 Uiso 1 1 calc R
H51 H 1.2154 0.1424 0.4424 0.065 Uiso 1 1 calc R
H52 H 1.1912 0.1407 0.3444 0.065 Uiso 1 1 calc R
B B 0.6537(5) 0.05649(17) -0.2338(3) 0.0339(11) Uani 1 1 d .
C44 C 0.5370(4) 0.07846(16) -0.2561(3) 0.0405(12) Uani 1 1 d .
C45 C 0.4613(4) 0.07791(18) -0.3335(4) 0.0523(15) Uani 1 1 d .
H53 H 0.4753 0.0625 -0.3756 0.063 Uiso 1 1 calc R
C46 C 0.3673(5) 0.0982(2) -0.3532(6) 0.073(2) Uani 1 1 d .
H54 H 0.3177 0.0965 -0.4071 0.087 Uiso 1 1 calc R
C47 C 0.3458(6) 0.1213(2) -0.2927(8) 0.093(3) Uani 1 1 d .
H55 H 0.2813 0.1357 -0.3056 0.112 Uiso 1 1 calc R
C48 C 0.4169(6) 0.1234(2) -0.2147(6) 0.070(2) Uani 1 1 d .
H56 H 0.4022 0.1391 -0.1734 0.084 Uiso 1 1 calc R
C49 C 0.5110(5) 0.10216(17) -0.1970(5) 0.0525(15) Uani 1 1 d .
H57 H 0.5599 0.1037 -0.1427 0.063 Uiso 1 1 calc R
C50 C 0.6945(4) 0.04124(13) -0.1374(3) 0.0333(10) Uani 1 1 d .
C51 C 0.6277(5) 0.02258(15) -0.0996(3) 0.0399(11) Uani 1 1 d .
H58 H 0.5546 0.0204 -0.1297 0.048 Uiso 1 1 calc R
C52 C 0.6635(5) 0.00718(15) -0.0205(3) 0.0455(13) Uani 1 1 d .
H59 H 0.6151 -0.0051 0.0025 0.055 Uiso 1 1 calc R
C53 C 0.7693(5) 0.00953(15) 0.0253(3) 0.0455(13) Uani 1 1 d .
H60 H 0.7943 -0.0011 0.0797 0.055 Uiso 1 1 calc R
C54 C 0.8378(5) 0.02770(15) -0.0096(3) 0.0408(12) Uani 1 1 d .
H61 H 0.9109 0.0293 0.0208 0.049 Uiso 1 1 calc R
C55 C 0.8009(4) 0.04356(14) -0.0883(3) 0.0366(11) Uani 1 1 d .
H62 H 0.8496 0.0566 -0.1101 0.044 Uiso 1 1 calc R
C56 C 0.6482(4) 0.01744(15) -0.2941(3) 0.0361(10) Uani 1 1 d .
C57 C 0.6530(4) -0.02174(15) -0.2662(3) 0.0370(11) Uani 1 1 d .
H63 H 0.6576 -0.0261 -0.2101 0.044 Uiso 1 1 calc R
C58 C 0.6514(5) -0.05496(18) -0.3155(4) 0.0500(14) Uani 1 1 d .
H64 H 0.6572 -0.0809 -0.2923 0.060 Uiso 1 1 calc R
C59 C 0.6414(6) -0.0502(2) -0.3973(4) 0.0678(19) Uani 1 1 d .
H65 H 0.6383 -0.0726 -0.4321 0.081 Uiso 1 1 calc R
C60 C 0.6358(8) -0.0120(2) -0.4279(4) 0.081(2) Uani 1 1 d .
H66 H 0.6303 -0.0080 -0.4842 0.097 Uiso 1 1 calc R
C61 C 0.6380(6) 0.0209(2) -0.3774(4) 0.0605(17) Uani 1 1 d .
H67 H 0.6324 0.0467 -0.4010 0.073 Uiso 1 1 calc R
C62 C 0.7387(4) 0.08939(14) -0.2475(3) 0.0329(10) Uani 1 1 d .
C63 C 0.8242(4) 0.07861(14) -0.2739(3) 0.0345(10) Uani 1 1 d .
H68 H 0.8311 0.0516 -0.2875 0.041 Uiso 1 1 calc R
C64 C 0.8998(4) 0.10575(17) -0.2810(3) 0.0391(11) Uani 1 1 d .
H69 H 0.9558 0.0971 -0.3003 0.047 Uiso 1 1 calc R
C65 C 0.8938(4) 0.14529(17) -0.2601(4) 0.0452(13) Uani 1 1 d .
H70 H 0.9459 0.1638 -0.2638 0.054 Uiso 1 1 calc R
C66 C 0.8102(5) 0.15719(17) -0.2337(4) 0.0487(14) Uani 1 1 d .
H71 H 0.8040 0.1842 -0.2199 0.058 Uiso 1 1 calc R
C67 C 0.7346(4) 0.12933(15) -0.2274(3) 0.0401(11) Uani 1 1 d .
H72 H 0.6783 0.1381 -0.2086 0.048 Uiso 1 1 calc R
O10 O 1.0438(7) 0.14385(17) 0.5207(3) 0.105(2) Uani 1 1 d .
H73 H 1.0399 0.1195 0.5302 0.158 Uiso 1 1 calc R
C68 C 1.0349(5) 0.1651(2) 0.5855(4) 0.0535(15) Uani 1 1 d .
H74 H 1.0853 0.1550 0.6367 0.080 Uiso 1 1 calc R
H75 H 0.9628 0.1626 0.5883 0.080 Uiso 1 1 calc R
H76 H 1.0500 0.1931 0.5784 0.080 Uiso 1 1 calc R
O11 O 1.0350(7) 0.06656(19) 0.5645(6) 0.116(2) Uani 1 1 d .
H77 H 1.0737 0.0551 0.5410 0.174 Uiso 1 1 calc R
C69 C 0.9362(10) 0.0435(3) 0.5507(5) 0.109(4) Uani 1 1 d .
H78 H 0.9443 0.0254 0.5973 0.163 Uiso 1 1 calc R
H79 H 0.9218 0.0281 0.4996 0.163 Uiso 1 1 calc R
H80 H 0.8774 0.0618 0.5462 0.163 Uiso 1 1 calc R
O12 O 1.2049(5) 0.01386(19) 0.6172(4) 0.097(2) Uani 1 1 d .
C70 C 1.2858(7) 0.0054(3) 0.6766(6) 0.082(3) Uani 1 1 d .
C71 C 1.2987(7) 0.0217(3) 0.7623(5) 0.094(3) Uani 1 1 d .
H81 H 1.3576 0.0406 0.7779 0.141 Uiso 1 1 calc R
H82 H 1.3133 -0.0002 0.8021 0.141 Uiso 1 1 calc R
H83 H 1.2335 0.0352 0.7621 0.141 Uiso 1 1 calc R
C72 C 1.3667(7) -0.0220(3) 0.6603(7) 0.107(4) Uani 1 1 d .
H84 H 1.3810 -0.0441 0.6997 0.161 Uiso 1 1 calc R
H85 H 1.4323 -0.0073 0.6667 0.161 Uiso 1 1 calc R
H86 H 1.3393 -0.0325 0.6039 0.161 Uiso 1 1 calc R

loop_
_atom_site_aniso_label
_atom_site_aniso_U_11
_atom_site_aniso_U_22
_atom_site_aniso_U_33
_atom_site_aniso_U_23
_atom_site_aniso_U_13
_atom_site_aniso_U_12
Ce 0.02768(13) 0.01966(12) 0.02379(13) -0.00125(9) 0.00911(10) -0.00028(9)
Zn1 0.0325(3) 0.0280(3) 0.0293(3) -0.0007(2) 0.0131(2) 0.0017(2)
I1 0.0564(2) 0.0438(2) 0.0423(2) 0.00833(15) 0.02181(17) 0.01775(16)
Zn2 0.0295(3) 0.0271(3) 0.0260(3) -0.0008(2) 0.0101(2) 0.0015(2)
I2 0.03562(18) 0.0529(2) 0.03949(19) -0.01251(16) 0.00988(15) -0.00892(15)
O1 0.0363(17) 0.0260(15) 0.0282(16) -0.0081(13) 0.0097(14) -0.0022(13)
O2 0.0281(15) 0.0235(14) 0.0302(16) -0.0057(13) 0.0081(13) -0.0037(12)
O3 0.0321(16) 0.0256(15) 0.0297(16) -0.0051(13) 0.0114(13) -0.0044(13)
O4 0.0405(18) 0.0273(16) 0.0310(17) -0.0060(13) 0.0139(15) -0.0108(14)
N1 0.0295(19) 0.037(2) 0.035(2) 0.0098(18) 0.0132(17) 0.0049(16)
N2 0.043(2) 0.037(2) 0.027(2) 0.0004(17) 0.0122(18) 0.0081(19)
C1 0.050(3) 0.034(3) 0.032(2) -0.011(2) 0.015(2) -0.004(2)
C2 0.031(2) 0.023(2) 0.029(2) -0.0028(17) 0.0006(18) 0.0011(17)
C3 0.043(3) 0.027(2) 0.037(3) -0.006(2) 0.005(2) -0.002(2)
C4 0.038(3) 0.035(3) 0.050(3) -0.011(2) -0.001(2) -0.011(2)
C5 0.032(2) 0.034(3) 0.050(3) 0.001(2) 0.005(2) -0.004(2)
C6 0.029(2) 0.029(2) 0.040(3) 0.001(2) 0.006(2) 0.0010(18)
C7 0.029(2) 0.0193(19) 0.028(2) -0.0001(16) 0.0030(18) -0.0007(16)
C8 0.030(2) 0.031(2) 0.051(3) 0.010(2) 0.013(2) -0.0006(19)
C9 0.035(3) 0.048(3) 0.044(3) 0.007(2) 0.018(2) 0.003(2)
C10 0.041(3) 0.049(3) 0.038(3) 0.017(2) 0.020(2) 0.008(2)
C11 0.056(4) 0.061(4) 0.048(3) 0.023(3) 0.020(3) 0.016(3)
C12 0.059(4) 0.076(4) 0.045(3) 0.013(3) 0.031(3) 0.002(3)
C13 0.053(3) 0.055(3) 0.041(3) 0.001(3) 0.028(3) 0.006(3)
C14 0.045(3) 0.041(3) 0.027(2) -0.005(2) 0.012(2) 0.006(2)
C15 0.046(3) 0.034(2) 0.027(2) -0.007(2) 0.012(2) 0.000(2)
C16 0.067(4) 0.044(3) 0.030(3) -0.016(2) 0.008(3) -0.007(3)
C17 0.069(4) 0.054(4) 0.045(3) -0.027(3) 0.012(3) -0.025(3)
C18 0.048(3) 0.041(3) 0.044(3) -0.015(2) 0.011(2) -0.023(2)
C19 0.036(2) 0.031(2) 0.031(2) -0.0052(19) 0.008(2) -0.0026(19)
C20 0.035(2) 0.026(2) 0.029(2) -0.0006(18) 0.0086(19) 0.0002(18)
C21 0.045(3) 0.030(2) 0.046(3) 0.000(2) 0.017(2) -0.015(2)
O5 0.0365(17) 0.0272(16) 0.0298(16) 0.0032(13) 0.0103(14) 0.0073(13)
O6 0.0310(16) 0.0273(15) 0.0272(16) 0.0043(13) 0.0089(13) 0.0045(13)
O7 0.0315(16) 0.0216(14) 0.0289(15) 0.0010(12) 0.0121(13) 0.0007(12)
O8 0.0351(17) 0.0255(15) 0.0352(17) 0.0071(13) 0.0167(14) 0.0026(13)
N3 0.038(2) 0.0302(19) 0.030(2) 0.0038(16) 0.0158(17) 0.0027(16)
N4 0.0313(19) 0.0310(19) 0.0238(18) -0.0005(15) 0.0090(15) 0.0059(15)
C22 0.083(5) 0.049(3) 0.049(3) 0.009(3) 0.035(3) 0.035(3)
C23 0.032(2) 0.028(2) 0.029(2) -0.0008(18) 0.0079(19) 0.0011(18)
C24 0.041(3) 0.032(2) 0.041(3) 0.007(2) 0.013(2) 0.009(2)
C25 0.043(3) 0.037(3) 0.035(3) 0.009(2) 0.005(2) 0.011(2)
C26 0.040(3) 0.035(3) 0.032(3) 0.004(2) 0.006(2) 0.002(2)
C27 0.037(2) 0.024(2) 0.030(2) -0.0016(18) 0.011(2) -0.0030(18)
C28 0.029(2) 0.0212(19) 0.029(2) 0.0009(17) 0.0061(18) -0.0040(16)
C29 0.040(3) 0.028(2) 0.028(2) 0.0024(18) 0.013(2) 0.0002(19)
C30 0.049(3) 0.041(3) 0.038(3) 0.009(2) 0.025(2) 0.006(2)
C31 0.041(3) 0.039(3) 0.029(2) 0.003(2) 0.016(2) 0.008(2)
C32 0.053(3) 0.048(3) 0.037(3) -0.011(2) 0.007(3) 0.007(3)
C33 0.069(4) 0.059(4) 0.046(3) 0.007(3) 0.036(3) 0.022(3)
C34 0.035(2) 0.034(2) 0.037(3) -0.005(2) 0.015(2) 0.0051(19)
C35 0.032(2) 0.029(2) 0.028(2) -0.0010(18) 0.0063(18) 0.0070(18)
C36 0.033(2) 0.026(2) 0.028(2) 0.0015(18) 0.0055(18) 0.0043(18)
C37 0.043(3) 0.024(2) 0.042(3) -0.001(2) 0.011(2) 0.007(2)
C38 0.055(3) 0.019(2) 0.052(3) 0.004(2) 0.019(3) -0.001(2)
C39 0.037(3) 0.027(2) 0.039(3) 0.007(2) 0.010(2) -0.0005(19)
C40 0.030(2) 0.022(2) 0.030(2) 0.0016(17) 0.0051(18) 0.0060(17)
C41 0.026(2) 0.026(2) 0.027(2) 0.0015(17) 0.0047(17) 0.0030(16)
C42 0.057(3) 0.038(3) 0.044(3) 0.011(2) 0.030(3) 0.010(2)
O9 0.040(2) 0.0381(19) 0.0314(19) -0.0013(16) 0.0062(16) 0.0043(15)
C43 0.039(3) 0.048(3) 0.041(3) 0.003(2) 0.008(2) 0.006(2)
B 0.036(3) 0.035(3) 0.030(3) -0.002(2) 0.009(2) -0.004(2)
C44 0.033(2) 0.037(3) 0.051(3) 0.013(2) 0.013(2) -0.005(2)
C45 0.039(3) 0.050(3) 0.064(4) 0.024(3) 0.010(3) -0.006(2)
C46 0.045(4) 0.058(4) 0.107(6) 0.044(4) 0.013(4) 0.001(3)
C47 0.036(4) 0.059(5) 0.184(10) 0.058(6) 0.035(5) 0.013(3)
C48 0.053(4) 0.047(4) 0.125(7) 0.023(4) 0.051(5) 0.006(3)
C49 0.041(3) 0.037(3) 0.089(5) 0.005(3) 0.035(3) 0.001(2)
C50 0.040(3) 0.023(2) 0.035(2) -0.0046(19) 0.010(2) 0.0015(19)
C51 0.047(3) 0.036(3) 0.037(3) -0.004(2) 0.013(2) -0.002(2)
C52 0.067(4) 0.030(3) 0.041(3) -0.002(2) 0.020(3) 0.000(2)
C53 0.074(4) 0.030(3) 0.031(3) -0.001(2) 0.015(3) 0.009(3)
C54 0.050(3) 0.032(2) 0.034(3) -0.010(2) 0.005(2) 0.007(2)
C55 0.044(3) 0.026(2) 0.036(3) -0.006(2) 0.007(2) 0.004(2)
C56 0.033(2) 0.038(3) 0.034(2) -0.001(2) 0.006(2) -0.004(2)
C57 0.032(2) 0.038(3) 0.040(3) -0.008(2) 0.009(2) -0.005(2)
C58 0.047(3) 0.039(3) 0.066(4) -0.010(3) 0.020(3) -0.006(2)
C59 0.087(5) 0.060(4) 0.055(4) -0.024(3) 0.020(4) -0.014(4)
C60 0.132(8) 0.071(5) 0.040(4) -0.016(4) 0.030(4) -0.017(5)
C61 0.090(5) 0.052(4) 0.035(3) -0.001(3) 0.013(3) -0.011(3)
C62 0.034(2) 0.032(2) 0.033(2) 0.000(2) 0.010(2) 0.0021(19)
C63 0.037(3) 0.029(2) 0.036(3) 0.004(2) 0.009(2) 0.0014(19)
C64 0.032(2) 0.049(3) 0.034(3) 0.009(2) 0.006(2) -0.001(2)
C65 0.040(3) 0.045(3) 0.049(3) 0.004(3) 0.011(2) -0.013(2)
C66 0.053(3) 0.034(3) 0.062(4) -0.013(3) 0.023(3) -0.012(2)
C67 0.037(3) 0.034(3) 0.051(3) -0.005(2) 0.016(2) 0.000(2)
O10 0.219(8) 0.061(3) 0.059(3) 0.013(3) 0.079(4) 0.021(4)
C68 0.054(4) 0.059(4) 0.049(3) 0.004(3) 0.018(3) -0.004(3)
O11 0.141(7) 0.059(4) 0.152(7) 0.021(4) 0.054(5) 0.017(4)
C69 0.177(12) 0.084(7) 0.057(5) 0.012(5) 0.025(6) 0.038(7)
O12 0.080(4) 0.084(4) 0.119(5) 0.030(4) 0.021(4) -0.005(3)
C70 0.064(5) 0.078(5) 0.097(6) 0.034(5) 0.016(5) -0.025(4)
C71 0.097(6) 0.110(7) 0.085(6) -0.017(5) 0.042(5) -0.067(6)
C72 0.057(5) 0.080(6) 0.165(10) 0.044(7) 0.007(6) -0.004(4)

loop_
_atom_type_symbol
_atom_type_description
_atom_type_scat_dispersion_real
_atom_type_scat_dispersion_imag
_atom_type_scat_source
C C 0.0033 0.0016 'International Tables Vol C Tables 4.2.6.8 and 6.1.1.4'
H H 0.0000 0.0000 'International Tables Vol C Tables 4.2.6.8 and 6.1.1.4'
Ce Ce -0.2486 2.6331 'International Tables Vol C Tables 4.2.6.8 and 6.1.1.4'
I I -0.4742 1.8119 'International Tables Vol C Tables 4.2.6.8 and 6.1.1.4'
N N 0.0061 0.0033 'International Tables Vol C Tables 4.2.6.8 and 6.1.1.4'
O O 0.0106 0.0060 'International Tables Vol C Tables 4.2.6.8 and 6.1.1.4'
Zn Zn 0.2839 1.4301 'International Tables Vol C Tables 4.2.6.8 and 6.1.1.4'
B B 0.0013 0.0007 'International Tables Vol C Tables 4.2.6.8 and 6.1.1.4'

loop_
_geom_angle_atom_site_label_1
_geom_angle_atom_site_label_2
_geom_angle_atom_site_label_3
_geom_angle
O3 Ce O2 62.58(10)
O3 Ce O6 139.03(10)
O2 Ce O6 128.61(11)
O3 Ce O7 151.14(10)
O2 Ce O7 122.01(10)
O6 Ce O7 63.92(10)
O3 Ce O9 75.64(11)
O2 Ce O9 116.20(12)
O6 Ce O9 114.77(12)
O7 Ce O9 77.69(11)
O3 Ce O8 97.25(10)
O2 Ce O8 70.26(10)
O6 Ce O8 123.70(10)
O7 Ce O8 62.91(10)
O9 Ce O8 69.85(11)
O3 Ce O5 84.14(10)
O2 Ce O5 83.07(10)
O6 Ce O5 62.02(10)
O7 Ce O5 123.95(10)
O9 Ce O5 139.41(11)
O8 Ce O5 148.68(11)
O3 Ce O4 62.30(10)
O2 Ce O4 119.01(10)
O6 Ce O4 82.67(10)
O7 Ce O4 118.76(10)
O9 Ce O4 71.98(11)
O8 Ce O4 140.21(11)
O5 Ce O4 67.47(11)
O3 Ce O1 123.75(10)
O2 Ce O1 62.25(10)
O6 Ce O1 74.47(10)
O7 Ce O1 73.17(10)
O9 Ce O1 140.93(11)
O8 Ce O1 73.91(10)
O5 Ce O1 79.36(10)
O4 Ce O1 145.83(10)
O3 Ce Zn2 154.27(7)
O2 Ce Zn2 143.05(7)
O6 Ce Zn2 33.46(7)
O7 Ce Zn2 33.35(7)
O9 Ce Zn2 88.69(9)
O8 Ce Zn2 96.26(7)
O5 Ce Zn2 95.43(7)
O4 Ce Zn2 93.68(7)
O1 Ce Zn2 81.11(7)
O3 Ce Zn1 30.83(7)
O2 Ce Zn1 31.78(7)
O6 Ce Zn1 142.82(7)
O7 Ce Zn1 146.51(7)
O9 Ce Zn1 96.99(9)
O8 Ce Zn1 84.08(7)
O5 Ce Zn1 81.43(7)
O4 Ce Zn1 89.80(7)
O1 Ce Zn1 93.30(7)
Zn2 Ce Zn1 174.041(14)
N1 Zn1 O3 146.19(14)
N1 Zn1 O2 88.51(14)
O3 Zn1 O2 74.17(12)
N1 Zn1 N2 93.18(17)
O3 Zn1 N2 86.87(15)
O2 Zn1 N2 147.15(14)
N1 Zn1 I1 98.29(11)
O3 Zn1 I1 114.46(9)
O2 Zn1 I1 107.82(9)
N2 Zn1 I1 104.38(11)
N1 Zn1 Ce 121.27(11)
O3 Zn1 Ce 36.86(8)
O2 Zn1 Ce 37.35(8)
N2 Zn1 Ce 119.98(12)
I1 Zn1 Ce 115.496(19)
N4 Zn2 N3 91.26(15)
N4 Zn2 O7 87.09(13)
N3 Zn2 O7 141.81(14)
N4 Zn2 O6 150.04(14)
N3 Zn2 O6 87.83(14)
O7 Zn2 O6 75.56(12)
N4 Zn2 I2 103.79(11)
N3 Zn2 I2 103.35(11)
O7 Zn2 I2 114.09(9)
O6 Zn2 I2 105.55(9)
N4 Zn2 Ce 126.58(11)
N3 Zn2 Ce 125.97(11)
O7 Zn2 Ce 39.62(8)
O6 Zn2 Ce 39.55(8)
I2 Zn2 Ce 102.597(19)
C2 O1 C1 115.5(4)
C2 O1 Ce 115.7(2)
C1 O1 Ce 126.3(3)
C7 O2 Zn1 125.8(3)
C7 O2 Ce 122.9(3)
Zn1 O2 Ce 110.86(12)
C20 O3 Zn1 122.6(3)
C20 O3 Ce 123.9(3)
Zn1 O3 Ce 112.32(13)
C19 O4 C21 117.0(4)
C19 O4 Ce 117.3(3)
C21 O4 Ce 125.5(3)
C8 N1 C9 116.0(4)
C8 N1 Zn1 124.2(3)
C9 N1 Zn1 118.2(3)
C14 N2 C13 114.8(4)
C14 N2 Zn1 123.0(3)
C13 N2 Zn1 120.5(4)
C3 C2 O1 123.5(4)
C3 C2 C7 122.0(5)
O1 C2 C7 114.5(4)
C4 C3 C2 119.9(5)
C5 C4 C3 119.8(5)
C4 C5 C6 121.3(5)
C7 C6 C5 119.7(5)
C7 C6 C8 124.5(4)
C5 C6 C8 115.8(5)
O2 C7 C6 124.0(4)
O2 C7 C2 118.6(4)
C6 C7 C2 117.3(4)
N1 C8 C6 129.2(4)
N1 C9 C10 114.6(4)
C13 C10 C11 111.1(5)
C13 C10 C9 111.0(4)
C11 C10 C9 110.5(5)
C13 C10 C12 106.3(5)
C11 C10 C12 110.7(5)
C9 C10 C12 107.1(5)
N2 C13 C10 116.4(4)
N2 C14 C15 128.1(5)
C20 C15 C16 118.4(5)
C20 C15 C14 124.0(5)
C16 C15 C14 117.5(5)
C17 C16 C15 121.4(5)
C16 C17 C18 120.8(5)
C19 C18 C17 118.5(5)
C18 C19 O4 123.1(5)
C18 C19 C20 122.5(5)
O4 C19 C20 114.5(4)
O3 C20 C19 118.2(4)
O3 C20 C15 123.5(4)
C19 C20 C15 118.3(4)
C23 O5 C22 114.4(4)
C23 O5 Ce 118.5(3)
C22 O5 Ce 126.7(3)
C28 O6 Zn2 127.9(3)
C28 O6 Ce 123.1(3)
Zn2 O6 Ce 106.99(12)
C41 O7 Zn2 128.4(3)
C41 O7 Ce 124.0(3)
Zn2 O7 Ce 107.03(12)
C40 O8 C42 117.5(4)
C40 O8 Ce 119.2(3)
C42 O8 Ce 122.8(3)
C29 N3 C30 115.6(4)
C29 N3 Zn2 126.8(3)
C30 N3 Zn2 117.4(3)
C35 N4 C34 115.7(4)
C35 N4 Zn2 128.5(3)
C34 N4 Zn2 115.8(3)
C24 C23 O5 123.9(4)
C24 C23 C28 122.4(4)
O5 C23 C28 113.7(4)
C23 C24 C25 119.2(5)
C26 C25 C24 120.0(5)
C25 C26 C27 121.3(5)
C28 C27 C26 119.4(4)
C28 C27 C29 124.4(4)
C26 C27 C29 116.0(4)
O6 C28 C27 124.2(4)
O6 C28 C23 118.1(4)
C27 C28 C23 117.6(4)
N3 C29 C27 128.6(4)
N3 C30 C31 115.0(4)
C32 C31 C30 110.8(4)
C32 C31 C34 111.4(4)
C30 C31 C34 111.1(4)
C32 C31 C33 110.4(5)
C30 C31 C33 106.1(4)
C34 C31 C33 106.7(4)
N4 C34 C31 112.5(4)
N4 C35 C36 126.9(4)
C41 C36 C37 120.1(4)
C41 C36 C35 124.0(4)
C37 C36 C35 115.8(4)
C38 C37 C36 121.6(4)
C37 C38 C39 119.9(4)
C38 C39 C40 119.4(5)
O8 C40 C39 123.1(4)
O8 C40 C41 114.5(4)
C39 C40 C41 122.3(4)
O7 C41 C36 124.9(4)
O7 C41 C40 118.5(4)
C36 C41 C40 116.6(4)
C43 O9 Ce 127.1(3)
C50 B C62 109.0(4)
C50 B C44 111.1(4)
C62 B C44 107.7(4)
C50 B C56 108.0(4)
C62 B C56 110.0(4)
C44 B C56 110.9(4)
C45 C44 C49 114.8(6)
C45 C44 B 124.2(5)
C49 C44 B 120.8(5)
C46 C45 C44 124.0(7)
C45 C46 C47 118.9(8)
C48 C47 C46 120.4(7)
C47 C48 C49 119.1(8)
C48 C49 C44 122.8(7)
C51 C50 C55 114.8(5)
C51 C50 B 122.9(5)
C55 C50 B 122.2(4)
C52 C51 C50 122.9(5)
C53 C52 C51 120.6(5)
C54 C53 C52 118.4(5)
C53 C54 C55 120.6(5)
C54 C55 C50 122.7(5)
C61 C56 C57 114.0(5)
C61 C56 B 122.7(5)
C57 C56 B 123.3(4)
C58 C57 C56 124.1(5)
C59 C58 C57 120.0(6)
C58 C59 C60 118.0(6)
C59 C60 C61 121.2(6)
C56 C61 C60 122.7(6)
C67 C62 C63 115.4(5)
C67 C62 B 121.9(4)
C63 C62 B 122.4(4)
C64 C63 C62 122.9(5)
C65 C64 C63 120.3(5)
C64 C65 C66 118.6(5)
C65 C66 C67 120.1(5)
C62 C67 C66 122.7(5)
O12 C70 C72 118.0(10)
O12 C70 C71 120.1(10)
C72 C70 C71 121.8(9)

loop_
_geom_bond_atom_site_label_1
_geom_bond_atom_site_label_2
_geom_bond_distance
Ce O3 2.435(3)
Ce O2 2.439(3)
Ce O6 2.442(3)
Ce O7 2.446(3)
Ce O9 2.575(4)
Ce O8 2.577(3)
Ce O5 2.591(3)
Ce O4 2.620(3)
Ce O1 2.639(3)
Ce Zn2 3.6682(6)
Ce Zn1 3.7562(6)
Zn1 N1 2.059(4)
Zn1 O3 2.081(3)
Zn1 O2 2.117(3)
Zn1 N2 2.118(4)
Zn1 I1 2.6248(7)
Zn2 N4 2.076(4)
Zn2 N3 2.087(4)
Zn2 O7 2.109(3)
Zn2 O6 2.115(3)
Zn2 I2 2.5959(6)
O1 C2 1.393(6)
O1 C1 1.440(5)
O2 C7 1.335(5)
O3 C20 1.346(5)
O4 C19 1.396(6)
O4 C21 1.441(5)
N1 C8 1.289(7)
N1 C9 1.467(6)
N2 C14 1.273(7)
N2 C13 1.486(6)
C2 C3 1.382(6)
C2 C7 1.411(6)
C3 C4 1.377(8)
C4 C5 1.369(8)
C5 C6 1.411(7)
C6 C7 1.401(6)
C6 C8 1.437(7)
C9 C10 1.528(8)
C10 C13 1.518(8)
C10 C11 1.521(8)
C10 C12 1.529(7)
C14 C15 1.443(7)
C15 C20 1.410(6)
C15 C16 1.413(7)
C16 C17 1.358(9)
C17 C18 1.397(8)
C18 C19 1.374(7)
C19 C20 1.404(7)
O5 C23 1.383(5)
O5 C22 1.438(6)
O6 C28 1.341(5)
O7 C41 1.330(5)
O8 C40 1.383(5)
O8 C42 1.440(5)
N3 C29 1.274(6)
N3 C30 1.474(6)
N4 C35 1.285(6)
N4 C34 1.474(6)
C23 C24 1.380(7)
C23 C28 1.407(6)
C24 C25 1.396(7)
C25 C26 1.366(7)
C26 C27 1.415(7)
C27 C28 1.405(6)
C27 C29 1.446(6)
C30 C31 1.527(7)
C31 C32 1.521(8)
C31 C34 1.528(7)
C31 C33 1.541(7)
C35 C36 1.452(6)
C36 C41 1.405(6)
C36 C37 1.413(7)
C37 C38 1.360(7)
C38 C39 1.386(7)
C39 C40 1.393(6)
C40 C41 1.414(6)
O9 C43 1.440(6)
B C50 1.643(7)
B C62 1.653(7)
B C44 1.654(8)
B C56 1.656(8)
C44 C45 1.386(8)
C44 C49 1.413(8)
C45 C46 1.373(9)
C46 C47 1.391(13)
C47 C48 1.370(13)
C48 C49 1.390(8)
C50 C51 1.401(7)
C50 C55 1.403(7)
C51 C52 1.382(7)
C52 C53 1.381(8)
C53 C54 1.380(8)
C54 C55 1.384(7)
C56 C61 1.390(8)
C56 C57 1.396(7)
C57 C58 1.396(7)
C58 C59 1.368(9)
C59 C60 1.381(11)
C60 C61 1.397(9)
C62 C67 1.393(7)
C62 C63 1.398(7)
C63 C64 1.393(7)
C64 C65 1.386(8)
C65 C66 1.386(8)
C66 C67 1.405(7)
O10 C68 1.351(8)
O11 C69 1.481(13)
O12 C70 1.257(10)
C70 C72 1.510(14)
C70 C71 1.519(13)
